data_7151670
loop_
_publ_author_name
'Xu, Zhikai'
'Jiang, Lasheng'
'Feng, Yahui'
'Zhang, Suhui'
'Liang, Jidong'
'Pan, Shaowu'
'Yang, Yu'
'Yang, Dengke'
'Cai, Yuepeng'

_publ_section_title
;
 One-pot synthesis of donor-acceptor [2]rotaxanes based on
 cryptand-paraquat recognition motif.
;
_journal_issue 4
_journal_name_full 'Organic &amp; biomolecular chemistry'
_journal_page_first 1237
_journal_page_last 1243
_journal_paper_doi 10.1039/C0OB00629G
_journal_volume 9
_journal_year 2011
_chemical_formula_sum 'C72 H94 F12 N2 O11 P2'
_chemical_formula_weight 1453.43
_chemical_name_systematic
;
?
;
_space_group_IT_number 14
_symmetry_cell_setting monoclinic
_symmetry_space_group_name_Hall '-P 2ybc'
_symmetry_space_group_name_H-M 'P 1 21/c 1'
_atom_sites_solution_hydrogens geom
_atom_sites_solution_primary direct
_atom_sites_solution_secondary difmap
_audit_creation_method SHELXL-97
_cell_angle_alpha 90.00
_cell_angle_beta 106.807(7)
_cell_angle_gamma 90.00
_cell_formula_units_Z 4
_cell_length_a 13.677(3)
_cell_length_b 17.347(4)
_cell_length_c 34.994(7)
_cell_measurement_temperature 298(2)
_cell_volume 7948(3)
_computing_cell_refinement 'Bruker SMART'
_computing_data_collection 'Bruker SMART'
_computing_data_reduction 'Bruker SAINT'
_computing_molecular_graphics 'Bruker SHELXTL'
_computing_publication_material 'Bruker SHELXTL'
_computing_structure_refinement 'SHELXL-97 (Sheldrick, 1997)'
_computing_structure_solution 'SHELXS-97 (Sheldrick, 1990)'
_diffrn_ambient_temperature 293(2)
_diffrn_measured_fraction_theta_full 0.833
_diffrn_measured_fraction_theta_max 0.833
_diffrn_measurement_device_type 'CCD area detector'
_diffrn_measurement_method 'phi and omega scans'
_diffrn_radiation_monochromator graphite
_diffrn_radiation_source 'fine-focus sealed tube'
_diffrn_radiation_type MoK\a
_diffrn_radiation_wavelength 0.71073
_diffrn_reflns_av_R_equivalents 0.0607
_diffrn_reflns_av_sigmaI/netI 0.1158
_diffrn_reflns_limit_h_max 15
_diffrn_reflns_limit_h_min -16
_diffrn_reflns_limit_k_max 5
_diffrn_reflns_limit_k_min -20
_diffrn_reflns_limit_l_max 39
_diffrn_reflns_limit_l_min -40
_diffrn_reflns_number 19257
_diffrn_reflns_theta_full 25.20
_diffrn_reflns_theta_max 25.20
_diffrn_reflns_theta_min 1.90
_diffrn_standards_decay_% none
_exptl_absorpt_coefficient_mu 0.137
_exptl_absorpt_correction_T_max 0.972
_exptl_absorpt_correction_T_min 0.944
_exptl_absorpt_correction_type none
_exptl_crystal_colour yellow
_exptl_crystal_density_diffrn 1.215
_exptl_crystal_density_method 'not measured'
_exptl_crystal_description block
_exptl_crystal_F_000 3064
_exptl_crystal_size_max 0.68
_exptl_crystal_size_mid 0.35
_exptl_crystal_size_min 0.21
_refine_diff_density_max 0.831
_refine_diff_density_min -0.363
_refine_diff_density_rms 0.079
_refine_ls_extinction_method none
_refine_ls_goodness_of_fit_ref 1.048
_refine_ls_hydrogen_treatment constr
_refine_ls_matrix_type full
_refine_ls_number_parameters 904
_refine_ls_number_reflns 14336
_refine_ls_number_restraints 384
_refine_ls_restrained_S_all 1.082
_refine_ls_R_factor_all 0.2465
_refine_ls_R_factor_gt 0.1151
_refine_ls_shift/su_max 0.013
_refine_ls_shift/su_mean 0.001
_refine_ls_structure_factor_coef Fsqd
_refine_ls_weighting_details 'calc w=1/[\s^2^(Fo^2^)+(0.2000P)^2^+0.0000P] where P=(Fo^2^+2Fc^2^)/3'
_refine_ls_weighting_scheme calc
_refine_ls_wR_factor_gt 0.3135
_refine_ls_wR_factor_ref 0.4038
_reflns_number_gt 4164
_reflns_number_total 14336
_reflns_threshold_expression >2sigma(I)
_cod_data_source_file C0OB00629G.TXT
_cod_data_source_block x
_cod_depositor_comments
;
The following automatic conversions were performed:
'_symmetry_cell_setting' value 'Monoclinic' changed to 'monoclinic'
according to '/home/saulius/struct/CIF-dictionaries/cif_core.dic'
dictionary named 'cif_core.dic' version 2.4.1 from 2010-06-29.

Automatic conversion script
Id: cif_fix_enum 1555 2011-01-17 13:19:09Z saulius 
;
_cod_original_sg_symbol_H-M P21/c
_cod_original_formula_sum 'C72 H94 F12 N2 O11 P2 '
_cod_database_code 7151670

loop_
_symmetry_equiv_pos_as_xyz
'x, y, z'
'-x, y+1/2, -z+1/2'
'-x, -y, -z'
'x, -y-1/2, z-1/2'

loop_
_atom_site_label
_atom_site_type_symbol
_atom_site_fract_x
_atom_site_fract_y
_atom_site_fract_z
_atom_site_U_iso_or_equiv
_atom_site_adp_type
_atom_site_occupancy
_atom_site_symmetry_multiplicity
_atom_site_calc_flag
_atom_site_refinement_flags
_atom_site_disorder_assembly
_atom_site_disorder_group
N1 N 0.37718(17) 0.60216(13) 0.97308(6) 0.0606(8) Uani 1 1 d . . .
N2 N 0.29027(16) 0.70638(13) 0.77447(7) 0.0628(9) Uani 1 1 d . . .
C33 C 0.1968(3) 0.7122(3) 1.11947(12) 0.151(2) Uani 1 1 d U . .
H33A H 0.2091 0.6578 1.1186 0.227 Uiso 1 1 calc R . .
H33B H 0.1401 0.7208 1.1299 0.227 Uiso 1 1 calc R . .
H33C H 0.2565 0.7370 1.1363 0.227 Uiso 1 1 calc R . .
C34 C 0.1414(3) 0.8284(3) 1.08039(16) 0.163(2) Uani 1 1 d U . .
H34A H 0.0795 0.8302 1.0880 0.244 Uiso 1 1 calc R . .
H34B H 0.1306 0.8528 1.0549 0.244 Uiso 1 1 calc R . .
H34C H 0.1945 0.8550 1.1000 0.244 Uiso 1 1 calc R . .
C35 C 0.1727(2) 0.7452(2) 1.07776(10) 0.0918(11) Uani 1 1 d U . .
C36 C 0.0845(3) 0.7017(3) 1.05260(12) 0.1270(17) Uani 1 1 d U . .
H36A H 0.1028 0.6484 1.0518 0.190 Uiso 1 1 calc R . .
H36B H 0.0653 0.7224 1.0260 0.190 Uiso 1 1 calc R . .
H36C H 0.0281 0.7060 1.0636 0.190 Uiso 1 1 calc R . .
C37 C 0.2685(2) 0.73756(18) 1.06463(9) 0.0741(9) Uani 1 1 d U . .
C38 C 0.3404(2) 0.79574(19) 1.06992(9) 0.0806(10) Uani 1 1 d U . .
H38 H 0.3283 0.8417 1.0814 0.097 Uiso 1 1 calc R . .
C39 C 0.4291(2) 0.78902(19) 1.05899(10) 0.0798(10) Uani 1 1 d U . .
C40 C 0.4484(2) 0.72108(18) 1.04264(9) 0.0733(10) Uani 1 1 d U . .
H40 H 0.5086 0.7151 1.0357 0.088 Uiso 1 1 calc R . .
C41 C 0.3785(2) 0.66126(17) 1.03645(9) 0.0698(9) Uani 1 1 d U . .
C42 C 0.2897(2) 0.66954(18) 1.04771(9) 0.0707(10) Uani 1 1 d U . .
H42 H 0.2437 0.6288 1.0439 0.085 Uiso 1 1 calc R . .
C43 C 0.4777(5) 0.9177(3) 1.08906(19) 0.232(3) Uani 1 1 d U . .
H43A H 0.4481 0.9596 1.0716 0.348 Uiso 1 1 calc R . .
H43B H 0.5380 0.9354 1.1088 0.348 Uiso 1 1 calc R . .
H43C H 0.4292 0.8992 1.1020 0.348 Uiso 1 1 calc R . .
C44 C 0.5933(4) 0.8349(4) 1.10217(19) 0.244(3) Uani 1 1 d U . .
H44A H 0.6148 0.8801 1.1182 0.366 Uiso 1 1 calc R . .
H44B H 0.6491 0.8154 1.0935 0.366 Uiso 1 1 calc R . .
H44C H 0.5718 0.7962 1.1176 0.366 Uiso 1 1 calc R . .
C45 C 0.5544(4) 0.8669(3) 1.03633(16) 0.222(3) Uani 1 1 d U . .
H45A H 0.5888 0.9157 1.0405 0.333 Uiso 1 1 calc R . .
H45B H 0.5051 0.8662 1.0105 0.333 Uiso 1 1 calc R . .
H45C H 0.6033 0.8265 1.0379 0.333 Uiso 1 1 calc R . .
C46 C 0.5046(3) 0.8554(2) 1.06587(12) 0.1207(13) Uani 1 1 d U . .
C47 C 0.3991(3) 0.58890(17) 1.01704(9) 0.0768(11) Uani 1 1 d U . .
H47A H 0.3562 0.5476 1.0218 0.092 Uiso 1 1 calc R . .
H47B H 0.4699 0.5738 1.0283 0.092 Uiso 1 1 calc R . .
C48 C 0.4536(2) 0.60500(17) 0.95718(9) 0.0686(10) Uani 1 1 d U . .
H48 H 0.5196 0.5957 0.9733 0.082 Uiso 1 1 calc R . .
C49 C 0.4384(2) 0.62113(17) 0.91786(8) 0.0633(9) Uani 1 1 d U . .
H49 H 0.4930 0.6205 0.9070 0.076 Uiso 1 1 calc R . .
C50 C 0.3406(2) 0.63850(16) 0.89400(8) 0.0574(8) Uani 1 1 d U . .
C51 C 0.2626(2) 0.63213(18) 0.91121(9) 0.0712(10) Uani 1 1 d U . .
H51 H 0.1955 0.6402 0.8958 0.085 Uiso 1 1 calc R . .
C52 C 0.2824(2) 0.61413(18) 0.95054(9) 0.0703(11) Uani 1 1 d U . .
H52 H 0.2287 0.6102 0.9618 0.084 Uiso 1 1 calc R . .
C53 C 0.3234(2) 0.66238(15) 0.85301(8) 0.0551(8) Uani 1 1 d U . .
C54 C 0.2517(2) 0.71877(16) 0.83538(9) 0.0633(9) Uani 1 1 d U . .
H54 H 0.2143 0.7426 0.8504 0.076 Uiso 1 1 calc R . .
C55 C 0.2358(2) 0.73943(16) 0.79632(9) 0.0646(10) Uani 1 1 d U . .
H55 H 0.1870 0.7765 0.7849 0.078 Uiso 1 1 calc R . .
C56 C 0.3614(2) 0.65227(17) 0.79060(9) 0.0675(10) Uani 1 1 d U . .
H56 H 0.3992 0.6306 0.7751 0.081 Uiso 1 1 calc R . .
C57 C 0.3786(2) 0.62912(16) 0.82888(9) 0.0610(9) Uani 1 1 d U . .
H57 H 0.4270 0.5912 0.8393 0.073 Uiso 1 1 calc R . .
C58 C 0.2709(2) 0.72528(17) 0.73178(8) 0.0716(10) Uani 1 1 d U . .
H58A H 0.3353 0.7287 0.7254 0.086 Uiso 1 1 calc R . .
H58B H 0.2370 0.7749 0.7262 0.086 Uiso 1 1 calc R . .
C59 C 0.2051(2) 0.66429(17) 0.70648(9) 0.0647(9) Uani 1 1 d U . .
C60 C 0.1009(2) 0.67114(18) 0.69296(9) 0.0682(9) Uani 1 1 d U . .
H60 H 0.0706 0.7148 0.7000 0.082 Uiso 1 1 calc R . .
C61 C 0.0398(2) 0.61692(19) 0.66973(9) 0.0786(10) Uani 1 1 d U . .
C62 C 0.0885(2) 0.54940(19) 0.66260(9) 0.0841(11) Uani 1 1 d U . .
H62 H 0.0486 0.5101 0.6479 0.101 Uiso 1 1 calc R . .
C63 C 0.1906(3) 0.53886(19) 0.67608(10) 0.0840(10) Uani 1 1 d U . .
C64 C 0.2481(2) 0.59877(17) 0.69672(9) 0.0746(10) Uani 1 1 d U . .
H64 H 0.3189 0.5945 0.7043 0.089 Uiso 1 1 calc R . .
C65 C 0.2440(3) 0.4666(2) 0.66843(12) 0.1155(13) Uani 1 1 d U . .
C66 C 0.3044(4) 0.4310(2) 0.70933(13) 0.150(2) Uani 1 1 d U . .
H66A H 0.2618 0.4304 0.7269 0.225 Uiso 1 1 calc R . .
H66B H 0.3642 0.4615 0.7210 0.225 Uiso 1 1 calc R . .
H66C H 0.3243 0.3793 0.7053 0.225 Uiso 1 1 calc R . .
C67 C 0.3113(3) 0.4832(3) 0.64134(13) 0.1530(19) Uani 1 1 d U . .
H67A H 0.3754 0.5042 0.6569 0.230 Uiso 1 1 calc R . .
H67B H 0.2777 0.5196 0.6212 0.230 Uiso 1 1 calc R . .
H67C H 0.3233 0.4362 0.6289 0.230 Uiso 1 1 calc R . .
C68 C 0.1680(4) 0.4072(3) 0.64769(17) 0.187(3) Uani 1 1 d U . .
H68A H 0.1332 0.4246 0.6212 0.281 Uiso 1 1 calc R . .
H68B H 0.1193 0.3993 0.6623 0.281 Uiso 1 1 calc R . .
H68C H 0.2027 0.3597 0.6463 0.281 Uiso 1 1 calc R . .
C69 C -0.1296(3) 0.5972(3) 0.68030(14) 0.159(2) Uani 1 1 d U . .
H69A H -0.1985 0.6162 0.6729 0.239 Uiso 1 1 calc R . .
H69B H -0.0949 0.6135 0.7070 0.239 Uiso 1 1 calc R . .
H69C H -0.1304 0.5420 0.6791 0.239 Uiso 1 1 calc R . .
C70 C -0.1050(3) 0.7094(3) 0.64520(16) 0.164(2) Uani 1 1 d U . .
H70A H -0.0652 0.7326 0.6297 0.246 Uiso 1 1 calc R . .
H70B H -0.0926 0.7360 0.6702 0.246 Uiso 1 1 calc R . .
H70C H -0.1762 0.7128 0.6308 0.246 Uiso 1 1 calc R . .
C71 C -0.1123(4) 0.5866(4) 0.61142(15) 0.197(3) Uani 1 1 d U . .
H71A H -0.0726 0.6045 0.5946 0.295 Uiso 1 1 calc R . .
H71B H -0.1831 0.5979 0.5991 0.295 Uiso 1 1 calc R . .
H71C H -0.1034 0.5320 0.6152 0.295 Uiso 1 1 calc R . .
C72 C -0.0759(3) 0.6280(2) 0.65258(11) 0.0970(12) Uani 1 1 d U . .
O1 O 0.01233(15) 0.65918(12) 0.78718(6) 0.0795(8) Uani 1 1 d . . .
O2 O 0.00923(17) 0.81550(13) 0.77087(8) 0.1085(10) Uani 1 1 d . . .
O3 O 0.1593(2) 0.90042(15) 0.74426(12) 0.1974(15) Uani 1 1 d . . .
O4 O 0.3751(2) 0.89265(15) 0.77876(8) 0.1185(11) Uani 1 1 d . . .
O5 O 0.58398(18) 0.73617(14) 0.88202(8) 0.1070(10) Uani 1 1 d . . .
O6 O 0.61105(16) 0.57677(13) 0.86236(8) 0.1111(10) Uani 1 1 d . . .
O7 O 0.47636(15) 0.45526(12) 0.86228(7) 0.0915(9) Uani 1 1 d . . .
O8 O 0.25643(15) 0.46786(12) 0.82537(7) 0.0841(8) Uani 1 1 d . . .
O9 O -0.09709(15) 0.51151(15) 0.89689(7) 0.1010(9) Uani 1 1 d . . .
O10 O 0.2615(2) 0.84638(17) 0.91389(9) 0.1527(13) Uani 1 1 d . . .
C1 C 0.1293(2) 0.55781(16) 0.80696(9) 0.0622(9) Uani 1 1 d U . .
H1 H 0.1591 0.5736 0.7875 0.075 Uiso 1 1 calc R . .
C2 C 0.0441(2) 0.59572(17) 0.81187(9) 0.0651(9) Uani 1 1 d U . .
C3 C -0.0026(2) 0.57026(18) 0.83931(10) 0.0733(10) Uani 1 1 d U . .
H3 H -0.0589 0.5960 0.8429 0.088 Uiso 1 1 calc R . .
C4 C 0.0361(2) 0.50565(19) 0.86140(10) 0.0776(10) Uani 1 1 d U . .
C5 C 0.1225(2) 0.46875(18) 0.85792(9) 0.0726(10) Uani 1 1 d U . .
H5 H 0.1487 0.4258 0.8734 0.087 Uiso 1 1 calc R . .
C6 C 0.1682(2) 0.49701(17) 0.83128(10) 0.0657(9) Uani 1 1 d U . .
C7 C 0.3107(2) 0.40808(19) 0.85365(12) 0.1012(13) Uani 1 1 d U . .
H7A H 0.3212 0.4253 0.8809 0.121 Uiso 1 1 calc R . .
H7B H 0.2710 0.3609 0.8497 0.121 Uiso 1 1 calc R . .
C8 C 0.4091(3) 0.39470(19) 0.84596(12) 0.1043(14) Uani 1 1 d U . .
H8A H 0.4378 0.3462 0.8579 0.125 Uiso 1 1 calc R . .
H8B H 0.3994 0.3917 0.8174 0.125 Uiso 1 1 calc R . .
C9 C 0.5693(2) 0.4453(2) 0.85406(13) 0.1078(14) Uani 1 1 d U . .
H9A H 0.5589 0.4485 0.8255 0.129 Uiso 1 1 calc R . .
H9B H 0.5965 0.3946 0.8629 0.129 Uiso 1 1 calc R . .
C10 C 0.6415(3) 0.5036(2) 0.87405(13) 0.1146(14) Uani 1 1 d U . .
H10A H 0.6523 0.4992 0.9026 0.138 Uiso 1 1 calc R . .
H10B H 0.7064 0.4939 0.8689 0.138 Uiso 1 1 calc R . .
C11 C 0.6855(3) 0.6348(2) 0.86988(13) 0.1144(14) Uani 1 1 d U . .
H11A H 0.7363 0.6227 0.8564 0.137 Uiso 1 1 calc R . .
H11B H 0.7194 0.6378 0.8983 0.137 Uiso 1 1 calc R . .
C12 C 0.6383(3) 0.7080(2) 0.85581(12) 0.1106(14) Uani 1 1 d U . .
H12A H 0.6904 0.7449 0.8543 0.133 Uiso 1 1 calc R . .
H12B H 0.5917 0.7018 0.8292 0.133 Uiso 1 1 calc R . .
C13 C 0.5120(3) 0.79414(19) 0.86910(12) 0.0938(11) Uani 1 1 d U . .
C14 C 0.4667(3) 0.82033(19) 0.89608(12) 0.0994(12) Uani 1 1 d U . .
H14 H 0.4866 0.8018 0.9221 0.119 Uiso 1 1 calc R . .
C15 C 0.3898(3) 0.8754(2) 0.88451(12) 0.1033(11) Uani 1 1 d U . .
C16 C 0.3576(3) 0.90151(19) 0.84633(11) 0.0970(12) Uani 1 1 d U . .
H16 H 0.3046 0.9370 0.8385 0.116 Uiso 1 1 calc R . .
C17 C 0.4044(3) 0.87462(19) 0.82003(12) 0.0922(12) Uani 1 1 d U . .
C18 C 0.4827(2) 0.82069(18) 0.82973(12) 0.0880(11) Uani 1 1 d U . .
H18 H 0.5139 0.8032 0.8110 0.106 Uiso 1 1 calc R . .
C19 C 0.3199(3) 0.9626(2) 0.76466(13) 0.1289(15) Uani 1 1 d U . .
H19A H 0.3620 0.9972 0.7544 0.155 Uiso 1 1 calc R . .
H19B H 0.3027 0.9882 0.7865 0.155 Uiso 1 1 calc R . .
C20 C 0.2277(3) 0.9442(2) 0.73347(14) 0.1352(16) Uani 1 1 d U . .
H20A H 0.1947 0.9921 0.7225 0.162 Uiso 1 1 calc R . .
H20B H 0.2468 0.9178 0.7122 0.162 Uiso 1 1 calc R . .
C21 C 0.0767(3) 0.9203(2) 0.74556(15) 0.1574(17) Uani 1 1 d U . .
H21A H 0.0524 0.9529 0.7222 0.189 Uiso 1 1 calc R . .
H21B H 0.0916 0.9553 0.7681 0.189 Uiso 1 1 calc R . .
C22 C -0.0098(3) 0.8830(2) 0.74776(14) 0.1396(16) Uani 1 1 d U . .
H22A H -0.0507 0.8699 0.7209 0.168 Uiso 1 1 calc R . .
H22B H -0.0496 0.9180 0.7590 0.168 Uiso 1 1 calc R . .
C23 C -0.0774(3) 0.7730(2) 0.76881(12) 0.1031(13) Uani 1 1 d U . .
H23A H -0.1050 0.7534 0.7419 0.124 Uiso 1 1 calc R . .
H23B H -0.1283 0.8065 0.7744 0.124 Uiso 1 1 calc R . .
C24 C -0.0591(2) 0.7097(2) 0.79603(11) 0.0982(13) Uani 1 1 d U . .
H24A H -0.0328 0.7284 0.8232 0.118 Uiso 1 1 calc R . .
H24B H -0.1225 0.6825 0.7937 0.118 Uiso 1 1 calc R . .
C25 C -0.0217(3) 0.4699(2) 0.88760(11) 0.1089(14) Uani 1 1 d U . .
H25A H -0.0524 0.4226 0.8748 0.131 Uiso 1 1 calc R . .
H25B H 0.0278 0.4554 0.9125 0.131 Uiso 1 1 calc R . .
C26 C -0.0708(3) 0.5467(3) 0.93433(12) 0.1204(15) Uani 1 1 d U . .
H26A H -0.0300 0.5109 0.9538 0.144 Uiso 1 1 calc R . .
H26B H -0.1327 0.5571 0.9416 0.144 Uiso 1 1 calc R . .
C27 C -0.0132(3) 0.6194(3) 0.93654(12) 0.1132(13) Uani 1 1 d U . .
C28 C 0.0283(3) 0.6782(3) 0.93653(12) 0.1104(12) Uani 1 1 d U . .
C29 C 0.0794(3) 0.7430(3) 0.93691(12) 0.1188(13) Uani 1 1 d U . .
C30 C 0.1326(3) 0.7981(3) 0.93823(14) 0.1315(14) Uani 1 1 d U . .
C31 C 0.2047(4) 0.8621(3) 0.93966(14) 0.1526(18) Uani 1 1 d U . .
H31A H 0.1673 0.9099 0.9320 0.183 Uiso 1 1 calc R . .
H31B H 0.2495 0.8680 0.9666 0.183 Uiso 1 1 calc R . .
C32 C 0.3357(3) 0.9010(2) 0.91428(13) 0.1236(16) Uani 1 1 d U . .
H32A H 0.3837 0.9047 0.9407 0.148 Uiso 1 1 calc R . .
H32B H 0.3045 0.9512 0.9069 0.148 Uiso 1 1 calc R . .
P1 P 0.24743(7) 0.38079(6) 0.98419(3) 0.0904(4) Uani 1 1 d . . .
F1 F 0.33058(17) 0.42559(13) 0.96866(6) 0.1239(9) Uani 1 1 d . . .
F2 F 0.1932(2) 0.35037(15) 0.94153(7) 0.1472(12) Uani 1 1 d . . .
F3 F 0.18124(19) 0.45488(15) 0.97644(10) 0.1738(14) Uani 1 1 d . . .
F4 F 0.16930(18) 0.33963(17) 1.00157(8) 0.1655(12) Uani 1 1 d . . .
F5 F 0.30440(17) 0.41369(14) 1.02730(6) 0.1226(9) Uani 1 1 d . . .
F6 F 0.32158(19) 0.30988(13) 0.99324(8) 0.1420(11) Uani 1 1 d . . .
P2 P 0.59784(8) 0.69066(6) 0.72977(4) 0.1075(4) Uani 1 1 d . . .
F7 F 0.6616(3) 0.7505(2) 0.71778(14) 0.275(2) Uani 1 1 d . . .
F8 F 0.5098(3) 0.7166(2) 0.69283(11) 0.2257(19) Uani 1 1 d . . .
F9 F 0.5443(3) 0.74254(19) 0.75187(11) 0.253(2) Uani 1 1 d . . .
F10 F 0.6392(3) 0.6340(2) 0.70849(11) 0.3017(18) Uani 1 1 d . . .
F11 F 0.6821(2) 0.6660(3) 0.76380(10) 0.298(2) Uani 1 1 d . . .
F12 F 0.5340(2) 0.62951(19) 0.74176(13) 0.2672(18) Uani 1 1 d . . .
O1W O 0.7962(6) 0.9282(4) 0.98563(17) 0.529(4) Uani 1 1 d . . .
H1W H 0.7437 0.8978 0.9709 0.793 Uiso 1 1 d R . .
H2W H 0.8487 0.9029 0.9832 0.793 Uiso 1 1 d R . .

loop_
_atom_site_aniso_label
_atom_site_aniso_U_11
_atom_site_aniso_U_22
_atom_site_aniso_U_33
_atom_site_aniso_U_23
_atom_site_aniso_U_13
_atom_site_aniso_U_12
N1 0.0677(14) 0.0553(13) 0.0550(14) -0.0065(12) 0.0119(12) 0.0089(12)
N2 0.0486(13) 0.0598(14) 0.0676(16) 0.0081(13) -0.0031(12) -0.0050(12)
C33 0.142(3) 0.198(4) 0.135(3) -0.041(3) 0.073(2) -0.008(3)
C34 0.127(3) 0.125(3) 0.257(4) -0.028(3) 0.087(3) 0.012(3)
C35 0.0879(17) 0.092(2) 0.1083(19) -0.0200(17) 0.0491(15) -0.0067(17)
C36 0.089(2) 0.155(3) 0.144(3) -0.037(3) 0.046(2) -0.034(2)
C37 0.0731(15) 0.0707(15) 0.0784(16) -0.0107(14) 0.0216(13) -0.0093(14)
C38 0.0794(17) 0.0782(17) 0.0819(18) -0.0217(16) 0.0198(15) -0.0095(16)
C39 0.0769(15) 0.0848(17) 0.0766(16) -0.0142(15) 0.0206(14) -0.0174(15)
C40 0.0688(16) 0.0815(18) 0.0633(17) -0.0064(15) 0.0093(14) -0.0015(15)
C41 0.0809(16) 0.0650(15) 0.0568(15) -0.0001(13) 0.0095(14) 0.0010(14)
C42 0.0758(16) 0.0637(16) 0.0674(17) -0.0052(14) 0.0125(15) -0.0057(15)
C43 0.221(4) 0.192(4) 0.307(5) -0.133(4) 0.112(4) -0.094(4)
C44 0.185(4) 0.247(5) 0.225(5) 0.027(4) -0.058(4) -0.137(3)
C45 0.286(5) 0.191(4) 0.211(4) -0.051(4) 0.106(4) -0.140(3)
C46 0.113(2) 0.131(2) 0.131(2) -0.046(2) 0.0562(18) -0.0573(19)
C47 0.093(2) 0.0696(18) 0.0615(18) -0.0001(16) 0.0130(16) 0.0107(17)
C48 0.0583(16) 0.0740(18) 0.0635(18) 0.0043(16) 0.0020(15) 0.0086(15)
C49 0.0490(14) 0.0750(16) 0.0631(16) 0.0001(14) 0.0117(13) 0.0028(13)
C50 0.0489(13) 0.0561(14) 0.0620(15) -0.0090(13) 0.0077(12) -0.0013(12)
C51 0.0553(15) 0.0797(17) 0.0682(17) -0.0108(15) 0.0014(14) -0.0024(15)
C52 0.0562(16) 0.0833(19) 0.0645(18) -0.0041(16) 0.0068(15) -0.0053(16)
C53 0.0460(13) 0.0512(13) 0.0620(15) -0.0056(12) 0.0059(12) -0.0022(12)
C54 0.0539(14) 0.0560(15) 0.0721(17) -0.0129(14) 0.0055(14) 0.0009(13)
C55 0.0576(16) 0.0480(15) 0.0787(19) 0.0016(15) 0.0047(15) 0.0024(14)
C56 0.0577(16) 0.0678(17) 0.0745(18) 0.0013(15) 0.0149(14) 0.0044(15)
C57 0.0435(14) 0.0610(15) 0.0687(17) 0.0047(14) 0.0006(13) 0.0034(13)
C58 0.0799(18) 0.0632(17) 0.0686(18) 0.0142(15) 0.0168(15) -0.0027(15)
C59 0.0658(14) 0.0636(15) 0.0659(15) 0.0131(13) 0.0209(13) 0.0019(13)
C60 0.0676(15) 0.0665(16) 0.0705(16) -0.0022(14) 0.0201(14) 0.0068(14)
C61 0.0747(15) 0.0817(17) 0.0802(16) -0.0053(15) 0.0236(14) -0.0038(14)
C62 0.0951(18) 0.0749(17) 0.0818(18) -0.0130(16) 0.0246(16) -0.0079(16)
C63 0.0971(17) 0.0671(16) 0.0892(17) 0.0045(15) 0.0294(15) 0.0192(15)
C64 0.0798(16) 0.0723(17) 0.0755(17) 0.0177(15) 0.0286(14) 0.0202(15)
C65 0.142(2) 0.088(2) 0.117(2) -0.0001(19) 0.039(2) 0.029(2)
C66 0.196(4) 0.100(3) 0.155(3) 0.032(3) 0.049(3) 0.069(3)
C67 0.196(3) 0.121(3) 0.163(3) 0.005(3) 0.086(3) 0.062(3)
C68 0.215(5) 0.107(3) 0.203(5) -0.034(3) 0.004(4) 0.038(3)
C69 0.082(2) 0.195(4) 0.202(4) 0.050(3) 0.045(3) 0.006(3)
C70 0.103(3) 0.159(4) 0.190(4) 0.025(4) -0.022(3) 0.017(3)
C71 0.115(3) 0.259(5) 0.179(4) -0.076(4) -0.016(3) 0.019(4)
C72 0.0657(17) 0.110(2) 0.109(2) -0.012(2) 0.0155(17) -0.0043(18)
O1 0.0779(13) 0.0759(13) 0.0812(14) 0.0006(12) 0.0175(11) 0.0112(11)
O2 0.0872(15) 0.0863(15) 0.147(2) 0.0368(15) 0.0263(15) 0.0237(13)
O3 0.0853(17) 0.1134(16) 0.385(4) 0.1540(18) 0.055(2) 0.0219(15)
O4 0.1152(19) 0.0917(17) 0.126(2) 0.0173(16) -0.0010(17) 0.0167(15)
O5 0.0920(16) 0.0932(16) 0.1261(19) 0.0239(15) 0.0161(15) 0.0053(14)
O6 0.0708(13) 0.0908(15) 0.170(2) 0.0525(15) 0.0314(14) 0.0158(12)
O7 0.0627(12) 0.0772(14) 0.1275(18) -0.0123(14) 0.0164(13) 0.0071(11)
O8 0.0722(12) 0.0650(12) 0.1091(16) 0.0067(12) 0.0165(12) 0.0036(11)
O9 0.0679(12) 0.133(2) 0.1038(16) 0.0130(15) 0.0281(12) 0.0113(14)
O10 0.175(2) 0.116(2) 0.197(2) -0.0528(19) 0.1011(18) -0.0438(18)
C1 0.0501(14) 0.0571(15) 0.0728(17) -0.0013(14) 0.0073(13) -0.0082(13)
C2 0.0527(15) 0.0627(16) 0.0725(17) -0.0044(14) 0.0063(14) -0.0110(13)
C3 0.0540(15) 0.0709(17) 0.0897(18) -0.0049(16) 0.0123(15) -0.0061(14)
C4 0.0697(15) 0.0749(16) 0.0857(17) 0.0069(15) 0.0182(14) -0.0112(14)
C5 0.0599(15) 0.0663(16) 0.0831(18) 0.0013(15) 0.0070(15) -0.0099(14)
C6 0.0521(14) 0.0575(15) 0.0803(17) -0.0078(14) 0.0077(14) -0.0057(13)
C7 0.087(2) 0.0570(18) 0.152(3) 0.011(2) 0.022(2) -0.0026(17)
C8 0.096(2) 0.0609(19) 0.147(3) 0.005(2) 0.021(2) 0.0159(18)
C9 0.0640(18) 0.107(2) 0.148(3) 0.002(2) 0.0222(19) 0.0248(18)
C10 0.0697(19) 0.114(2) 0.158(3) 0.015(2) 0.030(2) 0.0252(19)
C11 0.0706(19) 0.106(2) 0.161(3) 0.032(2) 0.025(2) 0.001(2)
C12 0.0741(19) 0.102(2) 0.156(3) 0.043(2) 0.0334(19) 0.0035(19)
C13 0.0817(17) 0.0742(17) 0.119(2) -0.0007(17) 0.0193(17) -0.0291(16)
C14 0.102(2) 0.0737(18) 0.114(2) -0.0170(17) 0.0181(18) -0.0274(17)
C15 0.1059(18) 0.0729(17) 0.1212(19) -0.0245(17) 0.0170(17) -0.0206(16)
C16 0.0908(19) 0.0646(17) 0.117(2) -0.0199(17) 0.0011(19) -0.0102(17)
C17 0.0760(18) 0.0618(17) 0.122(2) -0.0116(17) 0.0011(18) -0.0171(16)
C18 0.0714(17) 0.0636(17) 0.119(2) 0.0007(17) 0.0125(17) -0.0215(15)
C19 0.120(2) 0.071(2) 0.180(3) 0.054(2) 0.019(2) 0.005(2)
C20 0.110(3) 0.090(2) 0.185(3) 0.057(2) 0.009(3) 0.016(2)
C21 0.149(3) 0.101(2) 0.216(3) 0.082(2) 0.043(3) 0.044(2)
C22 0.124(3) 0.088(2) 0.201(3) 0.066(2) 0.038(3) 0.035(2)
C23 0.0741(19) 0.099(2) 0.133(2) 0.014(2) 0.0249(19) 0.0293(18)
C24 0.0789(19) 0.097(2) 0.119(2) 0.023(2) 0.0291(18) 0.0298(18)
C25 0.100(2) 0.109(2) 0.118(2) 0.016(2) 0.032(2) -0.014(2)
C26 0.114(2) 0.141(3) 0.105(2) 0.019(2) 0.030(2) 0.005(2)
C27 0.100(2) 0.133(2) 0.105(2) 0.017(2) 0.0292(18) 0.005(2)
C28 0.1017(19) 0.132(2) 0.107(2) 0.004(2) 0.0454(17) 0.002(2)
C29 0.108(2) 0.141(2) 0.115(2) -0.008(2) 0.0432(18) 0.001(2)
C30 0.124(2) 0.144(2) 0.134(2) -0.018(2) 0.0505(19) -0.004(2)
C31 0.153(3) 0.157(3) 0.155(3) -0.036(3) 0.057(2) -0.001(3)
C32 0.124(3) 0.086(2) 0.144(3) -0.024(2) 0.013(2) -0.020(2)
P1 0.0781(6) 0.0938(7) 0.0936(7) 0.0025(6) 0.0159(5) -0.0008(5)
F1 0.1395(16) 0.1248(16) 0.1120(15) 0.0120(13) 0.0435(12) -0.0270(14)
F2 0.148(2) 0.163(2) 0.1000(17) -0.0323(16) -0.0125(16) -0.0253(18)
F3 0.1329(18) 0.1259(18) 0.233(3) -0.005(2) 0.006(2) 0.0528(15)
F4 0.1262(15) 0.205(3) 0.178(2) 0.0007(19) 0.0647(14) -0.0606(16)
F5 0.1216(15) 0.1543(19) 0.0857(14) -0.0101(14) 0.0202(12) -0.0199(15)
F6 0.1445(18) 0.0887(14) 0.185(2) 0.0162(15) 0.0345(17) 0.0249(14)
P2 0.0998(6) 0.0914(7) 0.1442(8) 0.0132(7) 0.0559(6) 0.0058(6)
F7 0.184(2) 0.178(2) 0.464(5) 0.144(3) 0.096(3) -0.021(2)
F8 0.181(3) 0.288(4) 0.186(3) 0.031(3) 0.017(2) 0.053(3)
F9 0.367(4) 0.171(3) 0.225(3) -0.037(2) 0.093(3) 0.089(3)
F10 0.507(4) 0.148(2) 0.375(3) 0.064(2) 0.324(2) 0.119(3)
F11 0.110(2) 0.538(6) 0.195(3) 0.172(3) -0.039(2) 0.000(3)
F12 0.224(2) 0.151(2) 0.507(4) 0.033(3) 0.234(2) -0.026(2)
O1W 0.571(8) 0.750(9) 0.328(4) 0.370(5) 0.228(5) 0.373(7)

loop_
_atom_type_symbol
_atom_type_description
_atom_type_scat_dispersion_real
_atom_type_scat_dispersion_imag
_atom_type_scat_source
C C 0.0033 0.0016 'International Tables Vol C Tables 4.2.6.8 and 6.1.1.4'
H H 0.0000 0.0000 'International Tables Vol C Tables 4.2.6.8 and 6.1.1.4'
F F 0.0171 0.0103 'International Tables Vol C Tables 4.2.6.8 and 6.1.1.4'
N N 0.0061 0.0033 'International Tables Vol C Tables 4.2.6.8 and 6.1.1.4'
O O 0.0106 0.0060 'International Tables Vol C Tables 4.2.6.8 and 6.1.1.4'
P P 0.1023 0.0942 'International Tables Vol C Tables 4.2.6.8 and 6.1.1.4'

loop_
_geom_angle_atom_site_label_1
_geom_angle_atom_site_label_2
_geom_angle_atom_site_label_3
_geom_angle
_geom_angle_site_symmetry_1
_geom_angle_site_symmetry_3
_geom_angle_publ_flag
C48 N1 C52 120.1(3) . . ?
C48 N1 C47 119.4(2) . . ?
C52 N1 C47 120.4(3) . . ?
C55 N2 C56 120.7(3) . . ?
C55 N2 C58 121.0(2) . . ?
C56 N2 C58 118.2(3) . . ?
C35 C33 H33A 109.5 . . ?
C35 C33 H33B 109.5 . . ?
H33A C33 H33B 109.5 . . ?
C35 C33 H33C 109.5 . . ?
H33A C33 H33C 109.5 . . ?
H33B C33 H33C 109.5 . . ?
C35 C34 H34A 109.5 . . ?
C35 C34 H34B 109.5 . . ?
H34A C34 H34B 109.5 . . ?
C35 C34 H34C 109.5 . . ?
H34A C34 H34C 109.5 . . ?
H34B C34 H34C 109.5 . . ?
C36 C35 C33 107.1(3) . . ?
C36 C35 C37 113.8(3) . . ?
C33 C35 C37 107.0(3) . . ?
C36 C35 C34 109.1(3) . . ?
C33 C35 C34 106.8(4) . . ?
C37 C35 C34 112.6(3) . . ?
C35 C36 H36A 109.5 . . ?
C35 C36 H36B 109.5 . . ?
H36A C36 H36B 109.5 . . ?
C35 C36 H36C 109.5 . . ?
H36A C36 H36C 109.5 . . ?
H36B C36 H36C 109.5 . . ?
C38 C37 C42 116.6(3) . . ?
C38 C37 C35 122.7(3) . . ?
C42 C37 C35 120.7(3) . . ?
C39 C38 C37 123.4(3) . . ?
C39 C38 H38 118.3 . . ?
C37 C38 H38 118.3 . . ?
C40 C39 C38 118.7(3) . . ?
C40 C39 C46 121.0(3) . . ?
C38 C39 C46 120.3(3) . . ?
C39 C40 C41 120.2(3) . . ?
C39 C40 H40 119.9 . . ?
C41 C40 H40 119.9 . . ?
C40 C41 C42 119.9(3) . . ?
C40 C41 C47 119.3(3) . . ?
C42 C41 C47 120.8(3) . . ?
C37 C42 C41 121.2(3) . . ?
C37 C42 H42 119.4 . . ?
C41 C42 H42 119.4 . . ?
C46 C43 H43A 109.5 . . ?
C46 C43 H43B 109.5 . . ?
H43A C43 H43B 109.5 . . ?
C46 C43 H43C 109.5 . . ?
H43A C43 H43C 109.5 . . ?
H43B C43 H43C 109.5 . . ?
C46 C44 H44A 109.5 . . ?
C46 C44 H44B 109.5 . . ?
H44A C44 H44B 109.5 . . ?
C46 C44 H44C 109.5 . . ?
H44A C44 H44C 109.5 . . ?
H44B C44 H44C 109.5 . . ?
C46 C45 H45A 109.5 . . ?
C46 C45 H45B 109.5 . . ?
H45A C45 H45B 109.5 . . ?
C46 C45 H45C 109.5 . . ?
H45A C45 H45C 109.5 . . ?
H45B C45 H45C 109.5 . . ?
C45 C46 C43 123.8(5) . . ?
C45 C46 C39 116.3(4) . . ?
C43 C46 C39 112.3(4) . . ?
C45 C46 C44 102.0(4) . . ?
C43 C46 C44 88.7(4) . . ?
C39 C46 C44 107.2(4) . . ?
C41 C47 N1 109.3(2) . . ?
C41 C47 H47A 109.8 . . ?
N1 C47 H47A 109.8 . . ?
C41 C47 H47B 109.8 . . ?
N1 C47 H47B 109.8 . . ?
H47A C47 H47B 108.3 . . ?
N1 C48 C49 121.8(3) . . ?
N1 C48 H48 119.1 . . ?
C49 C48 H48 119.1 . . ?
C48 C49 C50 119.4(3) . . ?
C48 C49 H49 120.3 . . ?
C50 C49 H49 120.3 . . ?
C51 C50 C49 117.0(3) . . ?
C51 C50 C53 122.3(2) . . ?
C49 C50 C53 120.7(3) . . ?
C52 C51 C50 120.6(3) . . ?
C52 C51 H51 119.7 . . ?
C50 C51 H51 119.7 . . ?
N1 C52 C51 120.9(3) . . ?
N1 C52 H52 119.6 . . ?
C51 C52 H52 119.6 . . ?
C54 C53 C57 116.9(3) . . ?
C54 C53 C50 122.1(3) . . ?
C57 C53 C50 121.1(2) . . ?
C55 C54 C53 120.9(3) . . ?
C55 C54 H54 119.5 . . ?
C53 C54 H54 119.5 . . ?
N2 C55 C54 120.2(3) . . ?
N2 C55 H55 119.9 . . ?
C54 C55 H55 119.9 . . ?
N2 C56 C57 121.2(3) . . ?
N2 C56 H56 119.4 . . ?
C57 C56 H56 119.4 . . ?
C56 C57 C53 120.2(3) . . ?
C56 C57 H57 119.9 . . ?
C53 C57 H57 119.9 . . ?
N2 C58 C59 110.0(2) . . ?
N2 C58 H58A 109.7 . . ?
C59 C58 H58A 109.7 . . ?
N2 C58 H58B 109.7 . . ?
C59 C58 H58B 109.7 . . ?
H58A C58 H58B 108.2 . . ?
C64 C59 C60 117.7(3) . . ?
C64 C59 C58 120.4(3) . . ?
C60 C59 C58 121.9(3) . . ?
C61 C60 C59 123.0(3) . . ?
C61 C60 H60 118.5 . . ?
C59 C60 H60 118.5 . . ?
C60 C61 C62 116.2(3) . . ?
C60 C61 C72 122.2(3) . . ?
C62 C61 C72 121.6(3) . . ?
C63 C62 C61 123.1(3) . . ?
C63 C62 H62 118.4 . . ?
C61 C62 H62 118.4 . . ?
C62 C63 C64 117.2(3) . . ?
C62 C63 C65 123.6(3) . . ?
C64 C63 C65 119.1(3) . . ?
C59 C64 C63 122.5(3) . . ?
C59 C64 H64 118.8 . . ?
C63 C64 H64 118.8 . . ?
C68 C65 C63 110.7(4) . . ?
C68 C65 C67 106.7(4) . . ?
C63 C65 C67 111.3(3) . . ?
C68 C65 C66 106.4(4) . . ?
C63 C65 C66 108.7(3) . . ?
C67 C65 C66 113.0(4) . . ?
C65 C66 H66A 109.5 . . ?
C65 C66 H66B 109.5 . . ?
H66A C66 H66B 109.5 . . ?
C65 C66 H66C 109.5 . . ?
H66A C66 H66C 109.5 . . ?
H66B C66 H66C 109.5 . . ?
C65 C67 H67A 109.5 . . ?
C65 C67 H67B 109.5 . . ?
H67A C67 H67B 109.5 . . ?
C65 C67 H67C 109.5 . . ?
H67A C67 H67C 109.5 . . ?
H67B C67 H67C 109.5 . . ?
C65 C68 H68A 109.5 . . ?
C65 C68 H68B 109.5 . . ?
H68A C68 H68B 109.5 . . ?
C65 C68 H68C 109.5 . . ?
H68A C68 H68C 109.5 . . ?
H68B C68 H68C 109.5 . . ?
C72 C69 H69A 109.5 . . ?
C72 C69 H69B 109.5 . . ?
H69A C69 H69B 109.5 . . ?
C72 C69 H69C 109.5 . . ?
H69A C69 H69C 109.5 . . ?
H69B C69 H69C 109.5 . . ?
C72 C70 H70A 109.5 . . ?
C72 C70 H70B 109.5 . . ?
H70A C70 H70B 109.5 . . ?
C72 C70 H70C 109.5 . . ?
H70A C70 H70C 109.5 . . ?
H70B C70 H70C 109.5 . . ?
C72 C71 H71A 109.5 . . ?
C72 C71 H71B 109.5 . . ?
H71A C71 H71B 109.5 . . ?
C72 C71 H71C 109.5 . . ?
H71A C71 H71C 109.5 . . ?
H71B C71 H71C 109.5 . . ?
C70 C72 C69 107.6(4) . . ?
C70 C72 C61 112.7(3) . . ?
C69 C72 C61 110.5(3) . . ?
C70 C72 C71 106.4(4) . . ?
C69 C72 C71 110.8(4) . . ?
C61 C72 C71 108.7(3) . . ?
C2 O1 C24 117.8(3) . . ?
C23 O2 C22 113.7(3) . . ?
C21 O3 C20 126.3(3) . . ?
C17 O4 C19 120.1(3) . . ?
C13 O5 C12 119.5(3) . . ?
C10 O6 C11 118.1(3) . . ?
C9 O7 C8 110.7(3) . . ?
C6 O8 C7 116.7(3) . . ?
C25 O9 C26 116.4(3) . . ?
C31 O10 C32 114.1(4) . . ?
C6 C1 C2 118.6(3) . . ?
C6 C1 H1 120.7 . . ?
C2 C1 H1 120.7 . . ?
C3 C2 O1 124.4(3) . . ?
C3 C2 C1 120.7(3) . . ?
O1 C2 C1 114.9(3) . . ?
C2 C3 C4 118.3(3) . . ?
C2 C3 H3 120.8 . . ?
C4 C3 H3 120.8 . . ?
C3 C4 C5 121.8(3) . . ?
C3 C4 C25 119.6(3) . . ?
C5 C4 C25 118.4(3) . . ?
C6 C5 C4 118.0(3) . . ?
C6 C5 H5 121.0 . . ?
C4 C5 H5 121.0 . . ?
C5 C6 C1 122.4(3) . . ?
C5 C6 O8 124.6(3) . . ?
C1 C6 O8 113.0(3) . . ?
C8 C7 O8 107.4(3) . . ?
C8 C7 H7A 110.2 . . ?
O8 C7 H7A 110.2 . . ?
C8 C7 H7B 110.2 . . ?
O8 C7 H7B 110.2 . . ?
H7A C7 H7B 108.5 . . ?
O7 C8 C7 109.6(3) . . ?
O7 C8 H8A 109.7 . . ?
C7 C8 H8A 109.7 . . ?
O7 C8 H8B 109.7 . . ?
C7 C8 H8B 109.7 . . ?
H8A C8 H8B 108.2 . . ?
O7 C9 C10 110.5(3) . . ?
O7 C9 H9A 109.5 . . ?
C10 C9 H9A 109.5 . . ?
O7 C9 H9B 109.5 . . ?
C10 C9 H9B 109.5 . . ?
H9A C9 H9B 108.1 . . ?
O6 C10 C9 113.6(3) . . ?
O6 C10 H10A 108.9 . . ?
C9 C10 H10A 108.9 . . ?
O6 C10 H10B 108.9 . . ?
C9 C10 H10B 108.9 . . ?
H10A C10 H10B 107.7 . . ?
O6 C11 C12 109.8(3) . . ?
O6 C11 H11A 109.7 . . ?
C12 C11 H11A 109.7 . . ?
O6 C11 H11B 109.7 . . ?
C12 C11 H11B 109.7 . . ?
H11A C11 H11B 108.2 . . ?
O5 C12 C11 110.3(4) . . ?
O5 C12 H12A 109.6 . . ?
C11 C12 H12A 109.6 . . ?
O5 C12 H12B 109.6 . . ?
C11 C12 H12B 109.6 . . ?
H12A C12 H12B 108.1 . . ?
C14 C13 O5 116.2(3) . . ?
C14 C13 C18 121.3(3) . . ?
O5 C13 C18 122.3(4) . . ?
C13 C14 C15 119.3(4) . . ?
C13 C14 H14 120.4 . . ?
C15 C14 H14 120.4 . . ?
C16 C15 C14 121.2(4) . . ?
C16 C15 C32 119.8(3) . . ?
C14 C15 C32 118.8(4) . . ?
C17 C16 C15 118.3(3) . . ?
C17 C16 H16 120.8 . . ?
C15 C16 H16 120.8 . . ?
C16 C17 C18 123.5(4) . . ?
C16 C17 O4 124.8(3) . . ?
C18 C17 O4 111.6(4) . . ?
C17 C18 C13 116.4(4) . . ?
C17 C18 H18 121.8 . . ?
C13 C18 H18 121.8 . . ?
O4 C19 C20 109.3(3) . . ?
O4 C19 H19A 109.8 . . ?
C20 C19 H19A 109.8 . . ?
O4 C19 H19B 109.8 . . ?
C20 C19 H19B 109.8 . . ?
H19A C19 H19B 108.3 . . ?
O3 C20 C19 116.1(4) . . ?
O3 C20 H20A 108.3 . . ?
C19 C20 H20A 108.3 . . ?
O3 C20 H20B 108.3 . . ?
C19 C20 H20B 108.3 . . ?
H20A C20 H20B 107.4 . . ?
O3 C21 C22 135.0(4) . . ?
O3 C21 H21A 103.4 . . ?
C22 C21 H21A 103.4 . . ?
O3 C21 H21B 103.4 . . ?
C22 C21 H21B 103.4 . . ?
H21A C21 H21B 105.2 . . ?
C21 C22 O2 114.0(3) . . ?
C21 C22 H22A 108.7 . . ?
O2 C22 H22A 108.7 . . ?
C21 C22 H22B 108.7 . . ?
O2 C22 H22B 108.7 . . ?
H22A C22 H22B 107.6 . . ?
O2 C23 C24 113.2(3) . . ?
O2 C23 H23A 108.9 . . ?
C24 C23 H23A 108.9 . . ?
O2 C23 H23B 108.9 . . ?
C24 C23 H23B 108.9 . . ?
H23A C23 H23B 107.7 . . ?
O1 C24 C23 109.2(3) . . ?
O1 C24 H24A 109.8 . . ?
C23 C24 H24A 109.8 . . ?
O1 C24 H24B 109.8 . . ?
C23 C24 H24B 109.8 . . ?
H24A C24 H24B 108.3 . . ?
O9 C25 C4 119.3(3) . . ?
O9 C25 H25A 107.5 . . ?
C4 C25 H25A 107.5 . . ?
O9 C25 H25B 107.5 . . ?
C4 C25 H25B 107.5 . . ?
H25A C25 H25B 107.0 . . ?
O9 C26 C27 114.3(4) . . ?
O9 C26 H26A 108.7 . . ?
C27 C26 H26A 108.7 . . ?
O9 C26 H26B 108.7 . . ?
C27 C26 H26B 108.7 . . ?
H26A C26 H26B 107.6 . . ?
C28 C27 C26 176.4(4) . . ?
C27 C28 C29 177.2(5) . . ?
C30 C29 C28 174.8(5) . . ?
C29 C30 C31 175.6(5) . . ?
O10 C31 C30 109.0(4) . . ?
O10 C31 H31A 109.9 . . ?
C30 C31 H31A 109.9 . . ?
O10 C31 H31B 109.9 . . ?
C30 C31 H31B 109.9 . . ?
H31A C31 H31B 108.3 . . ?
O10 C32 C15 107.2(3) . . ?
O10 C32 H32A 110.3 . . ?
C15 C32 H32A 110.3 . . ?
O10 C32 H32B 110.3 . . ?
C15 C32 H32B 110.3 . . ?
H32A C32 H32B 108.5 . . ?
F4 P1 F3 90.95(17) . . ?
F4 P1 F2 91.65(15) . . ?
F3 P1 F2 91.21(16) . . ?
F4 P1 F6 92.20(16) . . ?
F3 P1 F6 175.68(15) . . ?
F2 P1 F6 91.65(15) . . ?
F4 P1 F5 89.83(15) . . ?
F3 P1 F5 88.26(15) . . ?
F2 P1 F5 178.43(17) . . ?
F6 P1 F5 88.79(14) . . ?
F4 P1 F1 176.74(15) . . ?
F3 P1 F1 88.53(16) . . ?
F2 P1 F1 91.58(14) . . ?
F6 P1 F1 88.16(14) . . ?
F5 P1 F1 86.93(13) . . ?
F10 P2 F11 83.5(2) . . ?
F10 P2 F7 88.9(2) . . ?
F11 P2 F7 92.6(2) . . ?
F10 P2 F9 172.8(2) . . ?
F11 P2 F9 98.2(2) . . ?
F7 P2 F9 98.0(2) . . ?
F10 P2 F12 90.5(2) . . ?
F11 P2 F12 87.2(2) . . ?
F7 P2 F12 179.4(3) . . ?
F9 P2 F12 82.6(2) . . ?
F10 P2 F8 95.3(2) . . ?
F11 P2 F8 178.6(2) . . ?
F7 P2 F8 86.5(2) . . ?
F9 P2 F8 83.1(2) . . ?
F12 P2 F8 93.7(2) . . ?
H1W O1W H2W 100.8 . . ?

loop_
_geom_bond_atom_site_label_1
_geom_bond_atom_site_label_2
_geom_bond_distance
_geom_bond_site_symmetry_2
_geom_bond_publ_flag
N1 C48 1.319(4) . ?
N1 C52 1.324(3) . ?
N1 C47 1.498(4) . ?
N2 C55 1.341(4) . ?
N2 C56 1.352(3) . ?
N2 C58 1.477(4) . ?
C33 C35 1.513(5) . ?
C33 H33A 0.9600 . ?
C33 H33B 0.9600 . ?
C33 H33C 0.9600 . ?
C34 C35 1.516(6) . ?
C34 H34A 0.9600 . ?
C34 H34B 0.9600 . ?
C34 H34C 0.9600 . ?
C35 C36 1.478(5) . ?
C35 C37 1.515(5) . ?
C36 H36A 0.9600 . ?
C36 H36B 0.9600 . ?
C36 H36C 0.9600 . ?
C37 C38 1.384(4) . ?
C37 C42 1.388(4) . ?
C38 C39 1.379(5) . ?
C38 H38 0.9300 . ?
C39 C40 1.369(5) . ?
C39 C46 1.518(5) . ?
C40 C41 1.385(4) . ?
C40 H40 0.9300 . ?
C41 C42 1.388(5) . ?
C41 C47 1.492(4) . ?
C42 H42 0.9300 . ?
C43 C46 1.462(7) . ?
C43 H43A 0.9600 . ?
C43 H43B 0.9600 . ?
C43 H43C 0.9600 . ?
C44 C46 1.523(6) . ?
C44 H44A 0.9600 . ?
C44 H44B 0.9600 . ?
C44 H44C 0.9600 . ?
C45 C46 1.407(7) . ?
C45 H45A 0.9600 . ?
C45 H45B 0.9600 . ?
C45 H45C 0.9600 . ?
C47 H47A 0.9700 . ?
C47 H47B 0.9700 . ?
C48 C49 1.360(4) . ?
C48 H48 0.9300 . ?
C49 C50 1.390(4) . ?
C49 H49 0.9300 . ?
C50 C51 1.373(5) . ?
C50 C53 1.445(4) . ?
C51 C52 1.360(4) . ?
C51 H51 0.9300 . ?
C52 H52 0.9300 . ?
C53 C54 1.396(4) . ?
C53 C57 1.409(4) . ?
C54 C55 1.368(4) . ?
C54 H54 0.9300 . ?
C55 H55 0.9300 . ?
C56 C57 1.352(4) . ?
C56 H56 0.9300 . ?
C57 H57 0.9300 . ?
C58 C59 1.501(4) . ?
C58 H58A 0.9700 . ?
C58 H58B 0.9700 . ?
C59 C64 1.368(4) . ?
C59 C60 1.371(4) . ?
C60 C61 1.361(4) . ?
C60 H60 0.9300 . ?
C61 C62 1.405(5) . ?
C61 C72 1.534(4) . ?
C62 C63 1.351(5) . ?
C62 H62 0.9300 . ?
C63 C64 1.376(4) . ?
C63 C65 1.513(5) . ?
C64 H64 0.9300 . ?
C65 C68 1.494(6) . ?
C65 C67 1.528(7) . ?
C65 C66 1.558(6) . ?
C66 H66A 0.9600 . ?
C66 H66B 0.9600 . ?
C66 H66C 0.9600 . ?
C67 H67A 0.9600 . ?
C67 H67B 0.9600 . ?
C67 H67C 0.9600 . ?
C68 H68A 0.9600 . ?
C68 H68B 0.9600 . ?
C68 H68C 0.9600 . ?
C69 C72 1.476(6) . ?
C69 H69A 0.9600 . ?
C69 H69B 0.9600 . ?
C69 H69C 0.9600 . ?
C70 C72 1.469(6) . ?
C70 H70A 0.9600 . ?
C70 H70B 0.9600 . ?
C70 H70C 0.9600 . ?
C71 C72 1.557(6) . ?
C71 H71A 0.9600 . ?
C71 H71B 0.9600 . ?
C71 H71C 0.9600 . ?
O1 C2 1.389(3) . ?
O1 C24 1.412(4) . ?
O2 C23 1.380(4) . ?
O2 C22 1.404(5) . ?
O3 C21 1.196(5) . ?
O3 C20 1.341(5) . ?
O4 C17 1.418(5) . ?
O4 C19 1.439(4) . ?
O5 C13 1.388(4) . ?
O5 C12 1.424(5) . ?
O6 C10 1.362(4) . ?
O6 C11 1.401(4) . ?
O7 C9 1.393(4) . ?
O7 C8 1.404(4) . ?
O8 C6 1.378(4) . ?
O8 C7 1.477(4) . ?
O9 C25 1.373(5) . ?
O9 C26 1.395(5) . ?
O10 C31 1.376(6) . ?
O10 C32 1.386(5) . ?
C1 C6 1.363(4) . ?
C1 C2 1.391(4) . ?
C1 H1 0.9300 . ?
C2 C3 1.371(5) . ?
C3 C4 1.377(4) . ?
C3 H3 0.9300 . ?
C4 C5 1.381(4) . ?
C4 C25 1.506(5) . ?
C5 C6 1.355(5) . ?
C5 H5 0.9300 . ?
C7 C8 1.465(5) . ?
C7 H7A 0.9700 . ?
C7 H7B 0.9700 . ?
C8 H8A 0.9700 . ?
C8 H8B 0.9700 . ?
C9 C10 1.445(5) . ?
C9 H9A 0.9700 . ?
C9 H9B 0.9700 . ?
C10 H10A 0.9700 . ?
C10 H10B 0.9700 . ?
C11 C12 1.445(5) . ?
C11 H11A 0.9700 . ?
C11 H11B 0.9700 . ?
C12 H12A 0.9700 . ?
C12 H12B 0.9700 . ?
C13 C14 1.350(6) . ?
C13 C18 1.397(5) . ?
C14 C15 1.392(5) . ?
C14 H14 0.9300 . ?
C15 C16 1.358(5) . ?
C15 C32 1.509(6) . ?
C16 C17 1.347(6) . ?
C16 H16 0.9300 . ?
C17 C18 1.389(5) . ?
C18 H18 0.9300 . ?
C19 C20 1.444(5) . ?
C19 H19A 0.9700 . ?
C19 H19B 0.9700 . ?
C20 H20A 0.9700 . ?
C20 H20B 0.9700 . ?
C21 C22 1.370(6) . ?
C21 H21A 0.9700 . ?
C21 H21B 0.9700 . ?
C22 H22A 0.9700 . ?
C22 H22B 0.9700 . ?
C23 C24 1.428(5) . ?
C23 H23A 0.9700 . ?
C23 H23B 0.9700 . ?
C24 H24A 0.9700 . ?
C24 H24B 0.9700 . ?
C25 H25A 0.9700 . ?
C25 H25B 0.9700 . ?
C26 C27 1.478(6) . ?
C26 H26A 0.9700 . ?
C26 H26B 0.9700 . ?
C27 C28 1.167(6) . ?
C28 C29 1.321(6) . ?
C29 C30 1.195(6) . ?
C30 C31 1.477(7) . ?
C31 H31A 0.9700 . ?
C31 H31B 0.9700 . ?
C32 H32A 0.9700 . ?
C32 H32B 0.9700 . ?
P1 F4 1.549(3) . ?
P1 F3 1.550(3) . ?
P1 F2 1.555(2) . ?
P1 F6 1.567(3) . ?
P1 F5 1.590(2) . ?
P1 F1 1.597(3) . ?
P2 F10 1.443(4) . ?
P2 F11 1.462(3) . ?
P2 F7 1.492(4) . ?
P2 F9 1.507(4) . ?
P2 F12 1.508(4) . ?
P2 F8 1.557(3) . ?
O1W H1W 0.9196 . ?
O1W H2W 0.8671 . ?

loop_
_geom_torsion_atom_site_label_1
_geom_torsion_atom_site_label_2
_geom_torsion_atom_site_label_3
_geom_torsion_atom_site_label_4
_geom_torsion
_geom_torsion_site_symmetry_1
_geom_torsion_site_symmetry_2
_geom_torsion_site_symmetry_3
_geom_torsion_site_symmetry_4
_geom_torsion_publ_flag
C36 C35 C37 C38 149.0(3) . . . . ?
C33 C35 C37 C38 -92.9(4) . . . . ?
C34 C35 C37 C38 24.2(4) . . . . ?
C36 C35 C37 C42 -33.3(4) . . . . ?
C33 C35 C37 C42 84.8(4) . . . . ?
C34 C35 C37 C42 -158.1(3) . . . . ?
C42 C37 C38 C39 0.6(5) . . . . ?
C35 C37 C38 C39 178.4(3) . . . . ?
C37 C38 C39 C40 -1.1(5) . . . . ?
C37 C38 C39 C46 -179.8(3) . . . . ?
C38 C39 C40 C41 1.5(4) . . . . ?
C46 C39 C40 C41 -179.8(3) . . . . ?
C39 C40 C41 C42 -1.5(4) . . . . ?
C39 C40 C41 C47 177.5(3) . . . . ?
C38 C37 C42 C41 -0.6(4) . . . . ?
C35 C37 C42 C41 -178.4(3) . . . . ?
C40 C41 C42 C37 1.0(4) . . . . ?
C47 C41 C42 C37 -177.9(3) . . . . ?
C40 C39 C46 C45 38.0(5) . . . . ?
C38 C39 C46 C45 -143.3(4) . . . . ?
C40 C39 C46 C43 -171.2(4) . . . . ?
C38 C39 C46 C43 7.6(5) . . . . ?
C40 C39 C46 C44 -75.3(5) . . . . ?
C38 C39 C46 C44 103.4(4) . . . . ?
C40 C41 C47 N1 -76.5(3) . . . . ?
C42 C41 C47 N1 102.5(3) . . . . ?
C48 N1 C47 C41 109.5(3) . . . . ?
C52 N1 C47 C41 -67.7(3) . . . . ?
C52 N1 C48 C49 0.9(4) . . . . ?
C47 N1 C48 C49 -176.3(3) . . . . ?
N1 C48 C49 C50 2.9(4) . . . . ?
C48 C49 C50 C51 -5.2(4) . . . . ?
C48 C49 C50 C53 174.6(3) . . . . ?
C49 C50 C51 C52 3.9(4) . . . . ?
C53 C50 C51 C52 -175.9(3) . . . . ?
C48 N1 C52 C51 -2.3(4) . . . . ?
C47 N1 C52 C51 174.9(3) . . . . ?
C50 C51 C52 N1 -0.2(5) . . . . ?
C51 C50 C53 C54 37.3(4) . . . . ?
C49 C50 C53 C54 -142.4(3) . . . . ?
C51 C50 C53 C57 -142.4(3) . . . . ?
C49 C50 C53 C57 37.9(4) . . . . ?
C57 C53 C54 C55 0.8(4) . . . . ?
C50 C53 C54 C55 -178.9(3) . . . . ?
C56 N2 C55 C54 0.1(4) . . . . ?
C58 N2 C55 C54 177.2(3) . . . . ?
C53 C54 C55 N2 -1.0(4) . . . . ?
C55 N2 C56 C57 1.0(4) . . . . ?
C58 N2 C56 C57 -176.1(3) . . . . ?
N2 C56 C57 C53 -1.2(4) . . . . ?
C54 C53 C57 C56 0.3(4) . . . . ?
C50 C53 C57 C56 180.0(3) . . . . ?
C55 N2 C58 C59 -98.9(3) . . . . ?
C56 N2 C58 C59 78.3(3) . . . . ?
N2 C58 C59 C64 -85.1(4) . . . . ?
N2 C58 C59 C60 93.7(3) . . . . ?
C64 C59 C60 C61 -1.7(5) . . . . ?
C58 C59 C60 C61 179.5(3) . . . . ?
C59 C60 C61 C62 4.8(5) . . . . ?
C59 C60 C61 C72 -175.8(3) . . . . ?
C60 C61 C62 C63 -3.0(5) . . . . ?
C72 C61 C62 C63 177.6(3) . . . . ?
C61 C62 C63 C64 -1.9(5) . . . . ?
C61 C62 C63 C65 -179.7(4) . . . . ?
C60 C59 C64 C63 -3.7(5) . . . . ?
C58 C59 C64 C63 175.2(3) . . . . ?
C62 C63 C64 C59 5.3(5) . . . . ?
C65 C63 C64 C59 -176.7(3) . . . . ?
C62 C63 C65 C68 -5.4(6) . . . . ?
C64 C63 C65 C68 176.8(4) . . . . ?
C62 C63 C65 C67 113.1(4) . . . . ?
C64 C63 C65 C67 -64.7(4) . . . . ?
C62 C63 C65 C66 -121.9(4) . . . . ?
C64 C63 C65 C66 60.3(5) . . . . ?
C60 C61 C72 C70 29.9(5) . . . . ?
C62 C61 C72 C70 -150.8(4) . . . . ?
C60 C61 C72 C69 -90.5(4) . . . . ?
C62 C61 C72 C69 88.8(4) . . . . ?
C60 C61 C72 C71 147.7(4) . . . . ?
C62 C61 C72 C71 -33.0(5) . . . . ?
C24 O1 C2 C3 13.1(4) . . . . ?
C24 O1 C2 C1 -167.0(2) . . . . ?
C6 C1 C2 C3 -3.0(4) . . . . ?
C6 C1 C2 O1 177.1(2) . . . . ?
O1 C2 C3 C4 178.9(3) . . . . ?
C1 C2 C3 C4 -1.0(4) . . . . ?
C2 C3 C4 C5 3.2(4) . . . . ?
C2 C3 C4 C25 -171.6(3) . . . . ?
C3 C4 C5 C6 -1.3(4) . . . . ?
C25 C4 C5 C6 173.5(3) . . . . ?
C4 C5 C6 C1 -2.9(4) . . . . ?
C4 C5 C6 O8 177.9(3) . . . . ?
C2 C1 C6 C5 5.0(4) . . . . ?
C2 C1 C6 O8 -175.7(2) . . . . ?
C7 O8 C6 C5 -7.9(4) . . . . ?
C7 O8 C6 C1 172.9(2) . . . . ?
C6 O8 C7 C8 -171.0(3) . . . . ?
C9 O7 C8 C7 -177.8(3) . . . . ?
O8 C7 C8 O7 76.5(3) . . . . ?
C8 O7 C9 C10 -174.6(3) . . . . ?
C11 O6 C10 C9 -160.7(4) . . . . ?
O7 C9 C10 O6 -61.3(5) . . . . ?
C10 O6 C11 C12 -179.4(4) . . . . ?
C13 O5 C12 C11 -163.2(3) . . . . ?
O6 C11 C12 O5 74.5(4) . . . . ?
C12 O5 C13 C14 -177.3(3) . . . . ?
C12 O5 C13 C18 6.9(5) . . . . ?
O5 C13 C14 C15 -176.5(3) . . . . ?
C18 C13 C14 C15 -0.6(5) . . . . ?
C13 C14 C15 C16 2.0(5) . . . . ?
C13 C14 C15 C32 176.7(3) . . . . ?
C14 C15 C16 C17 -2.2(5) . . . . ?
C32 C15 C16 C17 -176.8(3) . . . . ?
C15 C16 C17 C18 1.0(5) . . . . ?
C15 C16 C17 O4 175.8(3) . . . . ?
C19 O4 C17 C16 24.1(5) . . . . ?
C19 O4 C17 C18 -160.6(3) . . . . ?
C16 C17 C18 C13 0.3(5) . . . . ?
O4 C17 C18 C13 -175.1(3) . . . . ?
C14 C13 C18 C17 -0.5(5) . . . . ?
O5 C13 C18 C17 175.2(3) . . . . ?
C17 O4 C19 C20 -126.3(4) . . . . ?
C21 O3 C20 C19 112.4(5) . . . . ?
O4 C19 C20 O3 63.5(5) . . . . ?
C20 O3 C21 C22 164.3(6) . . . . ?
O3 C21 C22 O2 35.3(9) . . . . ?
C23 O2 C22 C21 -172.1(4) . . . . ?
C22 O2 C23 C24 -172.8(4) . . . . ?
C2 O1 C24 C23 176.7(2) . . . . ?
O2 C23 C24 O1 -60.7(4) . . . . ?
C26 O9 C25 C4 -99.9(4) . . . . ?
C3 C4 C25 O9 -16.0(5) . . . . ?
C5 C4 C25 O9 169.1(3) . . . . ?
C25 O9 C26 C27 79.6(4) . . . . ?
O9 C26 C27 C28 52(8) . . . . ?
C26 C27 C28 C29 -139(8) . . . . ?
C27 C28 C29 C30 -5(14) . . . . ?
C28 C29 C30 C31 20(11) . . . . ?
C32 O10 C31 C30 -176.9(3) . . . . ?
C29 C30 C31 O10 39(7) . . . . ?
C31 O10 C32 C15 -179.7(3) . . . . ?
C16 C15 C32 O10 93.0(4) . . . . ?
C14 C15 C32 O10 -81.8(4) . . . . ?
